data_7119092
loop_
_publ_author_name
'Jordan Holmes'
'Christopher M. Pask'
'Mark A. Fox'
'Charlotte E. Willans'

_publ_section_title
;
 Tethered N-heterocyclic carbene-carboranes: unique ligands that exhibit
 unprecedented and versatile coordination modes at rhodium
;
_journal_name_full Chem.Commun.
_journal_page_first 6443
_journal_volume 52
_journal_year 2016
_chemical_formula_moiety 'C11 H27 B9 N2'
_chemical_formula_sum 'C11 H27 B9 N2'
_chemical_formula_weight 284.64
_chemical_name_systematic
;
 ? 
;
_space_group_crystal_system monoclinic
_space_group_IT_number 14
_space_group_name_Hall '-P 2ybc'
_space_group_name_H-M_alt 'P 1 21/c 1'
_symmetry_space_group_name_Hall '-P 2ybc'
_symmetry_space_group_name_H-M 'P 1 21/c 1'
_atom_sites_solution_hydrogens geom
_atom_sites_solution_primary direct
_atom_sites_solution_secondary difmap
_audit_creation_date 2015-09-08
_audit_creation_method
;
Olex2 1.2
(compiled 2015.01.26 svn.r3150 for OlexSys, GUI svn.r4998)
;
_audit_update_record
;
2015-12-23 deposited with the CCDC.
2016-04-12 downloaded from the CCDC.
;
_cell_angle_alpha 90.00
_cell_angle_beta 115.101(5)
_cell_angle_gamma 90.00
_cell_formula_units_Z 8
_cell_length_a 15.6541(15)
_cell_length_b 13.7503(14)
_cell_length_c 18.3750(18)
_cell_measurement_reflns_used 0
_cell_measurement_temperature 150(2)
_cell_measurement_theta_max 29.293
_cell_measurement_theta_min 2.448
_cell_volume 3581.7(6)
_computing_cell_refinement
;
APEX 2 software, Bruker Nonius 2004
;
_computing_data_collection
;
APEX 2 software, Bruker Nonius 2004
;
_computing_data_reduction
;
SAINT - Bruker Integration program embedded in
APEX 2 software, Bruker Nonius 2004
;
_computing_molecular_graphics 'Olex2 (Dolomanov et al., 2009)'
_computing_publication_material 'Olex2 (Dolomanov et al., 2009)'
_computing_structure_refinement 'ShelXL (Sheldrick, 2008)'
_computing_structure_solution 'SHELXS-97 (Sheldrick, 1990)'
_diffrn_ambient_temperature 150.15
_diffrn_detector_area_resol_mean
;
120 microns
;
_diffrn_measured_fraction_theta_full 0.999
_diffrn_measured_fraction_theta_max 0.999
_diffrn_measurement_device_type 'ApexII camera'
_diffrn_measurement_method 'rotation images'
_diffrn_radiation_monochromator
;
Mach3 kappa-type 4-circle goniostat.
;
_diffrn_radiation_type MoK\a
_diffrn_radiation_wavelength 0.71073
_diffrn_reflns_av_R_equivalents 0.0408
_diffrn_reflns_av_unetI/netI 0.0307
_diffrn_reflns_limit_h_max 20
_diffrn_reflns_limit_h_min -21
_diffrn_reflns_limit_k_max 18
_diffrn_reflns_limit_k_min -18
_diffrn_reflns_limit_l_max 25
_diffrn_reflns_limit_l_min -23
_diffrn_reflns_number 58101
_diffrn_reflns_theta_full 29.36
_diffrn_reflns_theta_max 29.36
_diffrn_reflns_theta_min 1.92
_diffrn_source
;
Bruker Nonius FR591 rotating anode generator
;
_diffrn_standards_decay_% 0
_diffrn_standards_interval_count 0
_diffrn_standards_interval_time 0
_diffrn_standards_number 0
_exptl_absorpt_coefficient_mu 0.054
_exptl_absorpt_correction_T_max 0.9877
_exptl_absorpt_correction_T_min 0.9730
_exptl_absorpt_correction_type multi-scan
_exptl_absorpt_process_details
;
See Sheldrick, G. M. (2002). SADABS.
 University of Gottingen, Germany. 
;
_exptl_crystal_colour colourless
_exptl_crystal_density_diffrn 1.056
_exptl_crystal_density_method 'not measured'
_exptl_crystal_description block
_exptl_crystal_F_000 1216
_exptl_crystal_size_max 0.51
_exptl_crystal_size_mid 0.41
_exptl_crystal_size_min 0.23
_refine_diff_density_max 0.375
_refine_diff_density_min -0.202
_refine_diff_density_rms 0.041
_refine_ls_extinction_method none
_refine_ls_goodness_of_fit_ref 1.026
_refine_ls_hydrogen_treatment refall
_refine_ls_matrix_type full
_refine_ls_number_parameters 613
_refine_ls_number_reflns 9836
_refine_ls_number_restraints 0
_refine_ls_restrained_S_all 1.026
_refine_ls_R_factor_all 0.0605
_refine_ls_R_factor_gt 0.0462
_refine_ls_shift/su_max 0.001
_refine_ls_shift/su_mean 0.000
_refine_ls_structure_factor_coef Fsqd
_refine_ls_weighting_details 'calc w=1/[\s^2^(Fo^2^)+(0.0712P)^2^+0.7074P] where P=(Fo^2^+2Fc^2^)/3'
_refine_ls_weighting_scheme calc
_refine_ls_wR_factor_gt 0.1191
_refine_ls_wR_factor_ref 0.1306
_reflns_number_gt 7929
_reflns_number_total 9836
_reflns_threshold_expression >2sigma(I)
_cod_data_source_file c6cc01650b2.cif
_cod_data_source_block Imidiazolium-nido-carborane-zwitterion-2
_cod_database_code 7119092
_olex2_refinement_description
;
;
_olex2_submission_special_instructions 'No special instructions were received'

loop_
_space_group_symop_id
_space_group_symop_operation_xyz
1 'x, y, z'
2 '-x, y+1/2, -z+1/2'
3 '-x, -y, -z'
4 'x, -y-1/2, z-1/2'

loop_
_atom_site_label
_atom_site_type_symbol
_atom_site_fract_x
_atom_site_fract_y
_atom_site_fract_z
_atom_site_U_iso_or_equiv
_atom_site_adp_type
_atom_site_occupancy
_atom_site_calc_flag
_atom_site_disorder_assembly
_atom_site_disorder_group
_atom_site_refinement_flags_posn
N1 N 0.27371(6) 0.47122(6) 0.57935(5) 0.02429(18) Uani 1 d . . .
C1 C 0.38632(7) 0.23544(7) 0.52712(6) 0.0242(2) Uani 1 d . . .
H1 H 0.3215(11) 0.2262(10) 0.5221(8) 0.036(4) Uiso 1 d . . .
N2 N 0.25739(6) 0.43168(6) 0.45895(5) 0.02090(17) Uani 1 d . . .
C2 C 0.39645(7) 0.28233(7) 0.45271(5) 0.01943(18) Uani 1 d . . .
C3 C 0.30584(7) 0.31360(7) 0.38063(6) 0.02242(19) Uani 1 d . . .
H3A H 0.2550(10) 0.2688(10) 0.3741(8) 0.029(3) Uiso 1 d . . .
H3B H 0.3142(10) 0.3067(11) 0.3302(9) 0.037(4) Uiso 1 d . . .
C4 C 0.27843(7) 0.41962(7) 0.38813(6) 0.02223(19) Uani 1 d . . .
B4 B 0.47467(9) 0.26373(9) 0.61415(7) 0.0265(2) Uani 1 d . . .
H4A H 0.2201(10) 0.4400(10) 0.3404(8) 0.030(3) Uiso 1 d . . .
H4B H 0.3311(9) 0.4639(9) 0.3964(7) 0.021(3) Uiso 1 d . . .
H4C H 0.4825(18) 0.3607(18) 0.5795(14) 0.109(8) Uiso 1 d . . .
H4D H 0.4637(11) 0.2684(11) 0.6712(9) 0.045(4) Uiso 1 d . . .
C5 C 0.17898(8) 0.39563(8) 0.46719(7) 0.0294(2) Uani 1 d . . .
B5 B 0.46874(9) 0.14377(8) 0.57107(7) 0.0255(2) Uani 1 d . . .
H5 H 0.1299(10) 0.3613(10) 0.4250(8) 0.037(4) Uiso 1 d . . .
H5A H 0.4530(10) 0.0797(10) 0.5997(8) 0.036(4) Uiso 1 d . . .
C6 C 0.18910(8) 0.42019(8) 0.54202(7) 0.0308(2) Uani 1 d . . .
B6 B 0.41254(8) 0.15720(8) 0.46499(7) 0.0235(2) Uani 1 d . . .
H6 H 0.1497(10) 0.4090(11) 0.5690(8) 0.038(4) Uiso 1 d . . .
H6A H 0.3601(10) 0.1046(10) 0.4242(8) 0.035(4) Uiso 1 d . . .
C7 C 0.31306(7) 0.47754(7) 0.52710(6) 0.02121(19) Uani 1 d . . .
B7 B 0.49216(8) 0.34646(8) 0.47836(7) 0.0230(2) Uani 1 d . . .
H7 H 0.4929(10) 0.4102(11) 0.4402(8) 0.040(4) Uiso 1 d . . .
H7A H 0.3707(9) 0.5091(9) 0.5354(7) 0.024(3) Uiso 1 d . . .
C8 C 0.30997(8) 0.51737(9) 0.66205(6) 0.0312(2) Uani 1 d . . .
B8 B 0.55643(9) 0.33815(8) 0.58720(7) 0.0262(2) Uani 1 d . . .
H8 H 0.6129(11) 0.3912(11) 0.6280(9) 0.042(4) Uiso 1 d . . .
C9 C 0.40253(10) 0.57011(14) 0.67923(8) 0.0460(4) Uani 1 d . . .
B9 B 0.57627(8) 0.21075(9) 0.60862(7) 0.0256(2) Uani 1 d . . .
H9 H 0.6392(9) 0.1881(10) 0.6631(8) 0.032(3) Uiso 1 d . . .
H9A H 0.3940(13) 0.6233(14) 0.6395(11) 0.062(5) Uiso 1 d . . .
H9B H 0.4234(12) 0.6017(13) 0.7316(11) 0.058(5) Uiso 1 d . . .
H9C H 0.4510(12) 0.5244(13) 0.6796(10) 0.056(5) Uiso 1 d . . .
C10 C 0.32460(14) 0.43513(14) 0.72307(9) 0.0533(4) Uani 1 d . . .
B10 B 0.53765(8) 0.14345(8) 0.51506(7) 0.0251(2) Uani 1 d . . .
H10 H 0.5743(10) 0.0762(10) 0.5089(8) 0.035(4) Uiso 1 d . . .
H10A H 0.3693(14) 0.3878(15) 0.7187(11) 0.069(6) Uiso 1 d . . .
H10B H 0.3526(13) 0.4640(13) 0.7762(11) 0.062(5) Uiso 1 d . . .
H10C H 0.2646(16) 0.3995(16) 0.7139(12) 0.081(7) Uiso 1 d . . .
C11 C 0.23379(11) 0.58920(12) 0.66017(9) 0.0455(3) Uani 1 d . . .
B11 B 0.48631(8) 0.22830(8) 0.43456(7) 0.0231(2) Uani 1 d . . .
H11 H 0.4800(10) 0.2202(10) 0.3729(8) 0.036(4) Uiso 1 d . . .
H11A H 0.2578(13) 0.6222(13) 0.7127(11) 0.060(5) Uiso 1 d . . .
H11B H 0.2234(13) 0.6386(14) 0.6165(11) 0.065(5) Uiso 1 d . . .
H11C H 0.1729(14) 0.5537(14) 0.6513(11) 0.064(5) Uiso 1 d . . .
B12 B 0.58718(8) 0.26353(9) 0.52131(7) 0.0246(2) Uani 1 d . . .
H12 H 0.6586(10) 0.2760(11) 0.5196(9) 0.040(4) Uiso 1 d . . .
N21 N 0.22929(6) 0.98408(6) 0.56380(5) 0.02460(18) Uani 1 d . . .
C21 C 0.12825(8) 0.73224(8) 0.34815(7) 0.0279(2) Uani 1 d . . .
H21 H 0.1882(12) 0.7355(11) 0.3374(9) 0.045(4) Uiso 1 d . . .
N22 N 0.19985(6) 0.98504(6) 0.43635(5) 0.02169(17) Uani 1 d . . .
C22 C 0.06755(7) 0.82872(7) 0.32938(6) 0.02129(19) Uani 1 d . . .
C23 C 0.10295(8) 0.91715(8) 0.29947(6) 0.0251(2) Uani 1 d . . .
H23A H 0.1081(10) 0.9022(10) 0.2487(8) 0.036(4) Uiso 1 d . . .
H23B H 0.0565(10) 0.9701(11) 0.2885(8) 0.034(3) Uiso 1 d . . .
C24 C 0.20018(7) 0.95413(8) 0.35905(6) 0.0239(2) Uani 1 d . . .
B24 B 0.12438(9) 0.66934(9) 0.42300(9) 0.0324(3) Uani 1 d . . .
H24A H 0.2506(9) 0.9047(9) 0.3727(7) 0.025(3) Uiso 1 d . . .
H24B H 0.2200(10) 1.0118(10) 0.3372(8) 0.032(3) Uiso 1 d . . .
H24C H 0.1843(12) 0.6220(12) 0.4612(10) 0.052(4) Uiso 1 d . . .
H24D H 0.1129(16) 0.7670(16) 0.4630(13) 0.093(7) Uiso 1 d . . .
C25 C 0.14979(8) 1.06216(8) 0.44861(7) 0.0284(2) Uani 1 d . . .
B25 B 0.05854(9) 0.62867(9) 0.32060(9) 0.0337(3) Uani 1 d . . .
H25 H 0.1116(11) 1.1034(11) 0.4057(9) 0.045(4) Uiso 1 d . . .
H25A H 0.0824(11) 0.5616(12) 0.2999(9) 0.047(4) Uiso 1 d . . .
C26 C 0.16804(8) 1.06180(8) 0.52797(7) 0.0295(2) Uani 1 d . . .
B26 B 0.02575(9) 0.73395(10) 0.25928(8) 0.0316(3) Uani 1 d . . .
H26 H 0.1455(11) 1.1028(11) 0.5581(9) 0.041(4) Uiso 1 d . . .
H26A H 0.0312(12) 0.7403(11) 0.1998(10) 0.049(4) Uiso 1 d . . .
C27 C 0.24660(7) 0.93915(7) 0.50646(6) 0.02276(19) Uani 1 d . . .
B27 B 0.01433(9) 0.84189(9) 0.38788(7) 0.0265(2) Uani 1 d . . .
H27 H 0.0007(11) 0.9154(11) 0.4042(9) 0.045(4) Uiso 1 d . . .
H27A H 0.2873(10) 0.8859(10) 0.5138(8) 0.033(3) Uiso 1 d . . .
C28 C 0.26914(8) 0.95580(9) 0.65178(6) 0.0313(2) Uani 1 d . . .
B28 B 0.04159(10) 0.73552(10) 0.45339(9) 0.0342(3) Uani 1 d . . .
H28 H 0.0381(12) 0.7316(12) 0.5137(10) 0.056(5) Uiso 1 d . . .
C29 C 0.18757(12) 0.91690(14) 0.66887(9) 0.0500(4) Uani 1 d . . .
B29 B 0.00369(9) 0.63267(9) 0.38740(9) 0.0342(3) Uani 1 d . . .
H29 H -0.0162(12) 0.5652(12) 0.4087(9) 0.052(4) Uiso 1 d . . .
H29A H 0.1392(14) 0.9645(15) 0.6597(11) 0.069(6) Uiso 1 d . . .
H29B H 0.2117(13) 0.8974(14) 0.7261(11) 0.064(5) Uiso 1 d . . .
H29C H 0.1557(14) 0.8597(14) 0.6338(11) 0.067(5) Uiso 1 d . . .
C30 C 0.31255(11) 1.04827(12) 0.70111(8) 0.0442(3) Uani 1 d . . .
B30 B -0.05882(9) 0.67466(9) 0.28469(9) 0.0339(3) Uani 1 d . . .
H30 H -0.1241(12) 0.6357(12) 0.2387(9) 0.053(5) Uiso 1 d . . .
H30A H 0.2630(14) 1.0988(14) 0.6936(11) 0.065(5) Uiso 1 d . . .
H30B H 0.3606(13) 1.0799(13) 0.6843(10) 0.059(5) Uiso 1 d . . .
H30C H 0.3441(12) 1.0273(13) 0.7572(11) 0.056(5) Uiso 1 d . . .
C31 C 0.34592(12) 0.87875(13) 0.66786(8) 0.0499(4) Uani 1 d . . .
B31 B -0.05215(8) 0.80394(9) 0.28576(8) 0.0300(3) Uani 1 d . . .
H31 H -0.1017(11) 0.8529(12) 0.2399(9) 0.047(4) Uiso 1 d . . .
H31A H 0.3708(14) 0.8580(14) 0.7235(12) 0.070(6) Uiso 1 d . . .
H31B H 0.3158(12) 0.8182(14) 0.6381(11) 0.057(5) Uiso 1 d . . .
H31C H 0.4010(14) 0.9038(14) 0.6527(11) 0.065(5) Uiso 1 d . . .
B32 B -0.06705(9) 0.74438(9) 0.36474(9) 0.0310(3) Uani 1 d . . .
H32 H -0.1355(11) 0.7490(11) 0.3723(10) 0.048(4) Uiso 1 d . . .

loop_
_atom_site_aniso_label
_atom_site_aniso_U_11
_atom_site_aniso_U_22
_atom_site_aniso_U_33
_atom_site_aniso_U_23
_atom_site_aniso_U_13
_atom_site_aniso_U_12
N1 0.0237(4) 0.0274(4) 0.0248(4) 0.0010(3) 0.0133(3) 0.0006(3)
C1 0.0232(5) 0.0249(5) 0.0250(4) 0.0017(4) 0.0108(4) 0.0020(4)
N2 0.0187(4) 0.0205(4) 0.0235(4) 0.0002(3) 0.0089(3) 0.0007(3)
C2 0.0189(4) 0.0188(4) 0.0197(4) -0.0011(3) 0.0073(3) 0.0002(3)
C3 0.0208(4) 0.0236(4) 0.0189(4) -0.0024(3) 0.0046(4) -0.0007(4)
C4 0.0226(5) 0.0237(4) 0.0183(4) 0.0014(3) 0.0066(4) 0.0017(4)
B4 0.0284(6) 0.0276(5) 0.0242(5) 0.0006(4) 0.0120(5) 0.0016(5)
C5 0.0228(5) 0.0293(5) 0.0382(6) -0.0037(4) 0.0147(5) -0.0047(4)
B5 0.0263(5) 0.0211(5) 0.0311(5) 0.0056(4) 0.0142(5) 0.0016(4)
C6 0.0276(5) 0.0314(5) 0.0401(6) -0.0010(4) 0.0209(5) -0.0045(4)
B6 0.0239(5) 0.0186(5) 0.0288(5) -0.0026(4) 0.0119(4) -0.0021(4)
C7 0.0190(4) 0.0226(4) 0.0223(4) 0.0012(3) 0.0089(4) 0.0011(4)
B7 0.0198(5) 0.0213(5) 0.0242(5) -0.0006(4) 0.0056(4) -0.0016(4)
C8 0.0299(5) 0.0447(6) 0.0212(4) -0.0020(4) 0.0130(4) 0.0014(5)
B8 0.0264(6) 0.0236(5) 0.0237(5) -0.0015(4) 0.0059(4) -0.0038(4)
C9 0.0357(7) 0.0747(10) 0.0294(6) -0.0185(6) 0.0155(5) -0.0144(7)
B9 0.0226(5) 0.0260(5) 0.0248(5) 0.0045(4) 0.0066(4) 0.0030(4)
C10 0.0649(10) 0.0683(10) 0.0313(6) 0.0142(7) 0.0249(7) 0.0093(9)
B10 0.0230(5) 0.0223(5) 0.0311(5) 0.0010(4) 0.0126(4) 0.0025(4)
C11 0.0408(7) 0.0582(9) 0.0379(7) -0.0164(6) 0.0173(6) 0.0074(6)
B11 0.0221(5) 0.0245(5) 0.0242(5) -0.0018(4) 0.0111(4) -0.0003(4)
B12 0.0187(5) 0.0270(5) 0.0278(5) 0.0018(4) 0.0094(4) -0.0014(4)
N21 0.0247(4) 0.0272(4) 0.0228(4) -0.0004(3) 0.0109(3) 0.0031(3)
C21 0.0218(5) 0.0233(5) 0.0378(6) 0.0001(4) 0.0119(4) 0.0006(4)
N22 0.0216(4) 0.0212(4) 0.0227(4) -0.0001(3) 0.0098(3) -0.0016(3)
C22 0.0182(4) 0.0203(4) 0.0224(4) -0.0002(3) 0.0057(3) 0.0003(3)
C23 0.0251(5) 0.0269(5) 0.0207(4) 0.0030(4) 0.0071(4) -0.0027(4)
C24 0.0243(5) 0.0273(5) 0.0215(4) 0.0007(4) 0.0109(4) -0.0038(4)
B24 0.0255(6) 0.0266(6) 0.0440(7) 0.0095(5) 0.0136(5) 0.0030(5)
C25 0.0299(5) 0.0223(5) 0.0309(5) 0.0011(4) 0.0109(4) 0.0041(4)
B25 0.0278(6) 0.0216(5) 0.0560(8) -0.0083(5) 0.0219(6) -0.0011(5)
C26 0.0306(5) 0.0261(5) 0.0322(5) -0.0027(4) 0.0137(5) 0.0057(4)
B26 0.0289(6) 0.0328(6) 0.0308(6) -0.0098(5) 0.0104(5) -0.0042(5)
C27 0.0218(4) 0.0239(4) 0.0234(4) 0.0002(3) 0.0104(4) 0.0009(4)
B27 0.0253(5) 0.0229(5) 0.0335(6) -0.0022(4) 0.0147(5) -0.0034(4)
C28 0.0345(6) 0.0392(6) 0.0217(5) 0.0019(4) 0.0135(4) 0.0054(5)
B28 0.0365(7) 0.0327(6) 0.0393(7) 0.0025(5) 0.0218(6) -0.0034(5)
C29 0.0495(8) 0.0669(10) 0.0405(7) 0.0101(7) 0.0257(7) -0.0048(8)
B29 0.0285(6) 0.0224(5) 0.0580(8) 0.0023(5) 0.0244(6) -0.0008(5)
C30 0.0490(8) 0.0534(8) 0.0274(6) -0.0085(5) 0.0134(6) -0.0017(7)
B30 0.0227(6) 0.0266(6) 0.0489(7) -0.0109(5) 0.0118(5) -0.0043(5)
C31 0.0582(9) 0.0619(9) 0.0263(6) 0.0107(6) 0.0148(6) 0.0303(8)
B31 0.0179(5) 0.0269(6) 0.0369(6) -0.0024(5) 0.0036(5) -0.0002(4)
B32 0.0243(6) 0.0224(5) 0.0519(8) -0.0041(5) 0.0215(6) -0.0020(4)

loop_
_atom_type_symbol
_atom_type_description
_atom_type_scat_dispersion_real
_atom_type_scat_dispersion_imag
_atom_type_scat_source
C C 0.0033 0.0016 'International Tables Vol C Tables 4.2.6.8 and 6.1.1.4'
H H 0.0000 0.0000 'International Tables Vol C Tables 4.2.6.8 and 6.1.1.4'
B B 0.0013 0.0007 'International Tables Vol C Tables 4.2.6.8 and 6.1.1.4'
N N 0.0061 0.0033 'International Tables Vol C Tables 4.2.6.8 and 6.1.1.4'

loop_
_geom_angle_atom_site_label_1
_geom_angle_atom_site_label_2
_geom_angle_atom_site_label_3
_geom_angle
_geom_angle_site_symmetry_1
_geom_angle_site_symmetry_3
C6 N1 C8 125.21(9) . .
C7 N1 C6 107.95(9) . .
C7 N1 C8 126.69(9) . .
C2 C1 H1 116.6(8) . .
C2 C1 B4 112.99(8) . .
C2 C1 B5 111.78(8) . .
C2 C1 B6 63.00(6) . .
B4 C1 H1 121.7(8) . .
B4 C1 B5 64.58(7) . .
B4 C1 B6 116.48(8) . .
B5 C1 H1 118.8(8) . .
B5 C1 B6 61.40(7) . .
B6 C1 H1 112.2(8) . .
C5 N2 C4 126.27(9) . .
C7 N2 C4 125.06(8) . .
C7 N2 C5 108.65(9) . .
C1 C2 B6 63.01(6) . .
C1 C2 B7 112.89(8) . .
C1 C2 B11 112.16(7) . .
C3 C2 C1 117.78(8) . .
C3 C2 B6 114.76(8) . .
C3 C2 B7 119.89(8) . .
C3 C2 B11 118.64(8) . .
B6 C2 B11 61.26(6) . .
B7 C2 B6 115.70(8) . .
B7 C2 B11 64.38(7) . .
C2 C3 H3A 109.7(8) . .
C2 C3 H3B 109.8(8) . .
C2 C3 C4 112.20(8) . .
H3A C3 H3B 104.5(11) . .
C4 C3 H3A 111.4(8) . .
C4 C3 H3B 109.0(8) . .
N2 C4 C3 111.01(8) . .
N2 C4 H4A 106.2(8) . .
N2 C4 H4B 106.2(7) . .
C3 C4 H4A 111.8(8) . .
C3 C4 H4B 110.6(7) . .
H4A C4 H4B 110.8(10) . .
C1 B4 H4C 89.1(9) . .
C1 B4 H4D 120.9(8) . .
C1 B4 B5 59.89(7) . .
C1 B4 B8 105.00(8) . .
C1 B4 B9 104.33(8) . .
H4C B4 H4D 114.4(12) . .
B5 B4 H4C 128.3(9) . .
B5 B4 H4D 117.0(8) . .
B5 B4 B8 107.29(8) . .
B8 B4 H4C 38.0(10) . .
B8 B4 H4D 127.3(8) . .
B9 B4 H4C 95.9(10) . .
B9 B4 H4D 124.2(8) . .
B9 B4 B5 59.20(7) . .
B9 B4 B8 58.76(7) . .
N2 C5 H5 122.2(9) . .
C6 C5 N2 107.00(10) . .
C6 C5 H5 130.8(9) . .
C1 B5 B4 55.54(6) . .
C1 B5 H5A 121.8(7) . .
C1 B5 B6 59.34(6) . .
C1 B5 B9 101.43(8) . .
C1 B5 B10 104.22(8) . .
B4 B5 H5A 119.9(7) . .
B6 B5 B4 107.11(8) . .
B6 B5 H5A 119.9(7) . .
B6 B5 B9 108.55(8) . .
B6 B5 B10 60.31(7) . .
B9 B5 B4 59.73(7) . .
B9 B5 H5A 126.3(7) . .
B10 B5 B4 108.85(8) . .
B10 B5 H5A 125.8(7) . .
B10 B5 B9 61.31(7) . .
N1 C6 H6 121.0(9) . .
C5 C6 N1 107.54(10) . .
C5 C6 H6 131.5(9) . .
C1 B6 B5 59.26(6) . .
C1 B6 H6A 122.2(7) . .
C1 B6 B10 103.87(8) . .
C1 B6 B11 103.43(7) . .
C2 B6 C1 53.98(6) . .
C2 B6 B5 102.84(7) . .
C2 B6 H6A 122.0(7) . .
C2 B6 B10 103.79(8) . .
C2 B6 B11 59.48(6) . .
B5 B6 H6A 123.6(7) . .
B5 B6 B10 59.94(7) . .
B10 B6 H6A 127.8(7) . .
B11 B6 B5 108.52(8) . .
B11 B6 H6A 122.6(7) . .
B11 B6 B10 60.18(7) . .
N1 C7 H7A 127.1(7) . .
N2 C7 N1 108.84(9) . .
N2 C7 H7A 124.1(7) . .
C2 B7 H7 119.6(7) . .
C2 B7 B8 107.21(8) . .
C2 B7 B11 60.97(6) . .
C2 B7 B12 106.03(8) . .
B8 B7 H7 125.9(7) . .
B11 B7 H7 115.9(7) . .
B11 B7 B8 109.53(8) . .
B12 B7 H7 123.3(8) . .
B12 B7 B8 60.15(7) . .
B12 B7 B11 59.44(6) . .
N1 C8 C9 108.93(9) . .
N1 C8 C10 107.40(11) . .
N1 C8 C11 106.80(9) . .
C9 C8 C10 111.28(12) . .
C9 C8 C11 110.99(12) . .
C11 C8 C10 111.25(12) . .
B4 B8 H4C 53.9(13) . .
B4 B8 H8 127.1(7) . .
H4C B8 H8 111.5(15) . .
B7 B8 B4 101.81(8) . .
B7 B8 H4C 77.8(12) . .
B7 B8 H8 126.3(7) . .
B9 B8 B4 58.64(7) . .
B9 B8 H4C 111.3(13) . .
B9 B8 B7 105.41(8) . .
B9 B8 H8 117.7(8) . .
B9 B8 B12 61.34(7) . .
B12 B8 B4 105.99(8) . .
B12 B8 H4C 127.9(12) . .
B12 B8 B7 58.56(6) . .
B12 B8 H8 116.7(8) . .
C8 C9 H9A 112.0(11) . .
C8 C9 H9B 107.8(10) . .
C8 C9 H9C 111.0(10) . .
H9A C9 H9B 106.2(15) . .
H9A C9 H9C 109.6(14) . .
H9B C9 H9C 110.0(14) . .
B4 B9 B8 62.60(7) . .
B4 B9 H9 122.2(7) . .
B4 B9 B10 108.30(8) . .
B4 B9 B12 107.65(8) . .
B5 B9 B4 61.07(7) . .
B5 B9 B8 111.89(8) . .
B5 B9 H9 122.3(7) . .
B5 B9 B10 59.28(7) . .
B5 B9 B12 106.81(8) . .
B8 B9 H9 118.5(7) . .
B8 B9 B10 109.46(8) . .
B8 B9 B12 59.55(7) . .
B10 B9 H9 121.5(7) . .
B10 B9 B12 59.37(6) . .
B12 B9 H9 121.6(7) . .
C8 C10 H10A 108.5(11) . .
C8 C10 H10B 107.2(11) . .
C8 C10 H10C 113.3(12) . .
H10A C10 H10B 108.6(15) . .
H10A C10 H10C 108.0(17) . .
H10B C10 H10C 111.1(16) . .
B5 B10 B6 59.75(7) . .
B5 B10 B9 59.40(7) . .
B5 B10 H10 121.5(7) . .
B5 B10 B11 107.91(8) . .
B5 B10 B12 108.07(8) . .
B6 B10 B9 106.61(8) . .
B6 B10 H10 122.2(7) . .
B6 B10 B12 106.45(8) . .
B9 B10 H10 122.5(7) . .
B11 B10 B6 59.61(6) . .
B11 B10 B9 107.67(8) . .
B11 B10 H10 121.8(7) . .
B11 B10 B12 59.04(6) . .
B12 B10 B9 60.82(7) . .
B12 B10 H10 122.5(7) . .
C8 C11 H11A 107.7(11) . .
C8 C11 H11B 108.1(11) . .
C8 C11 H11C 111.1(10) . .
H11A C11 H11B 109.6(15) . .
H11A C11 H11C 108.6(14) . .
H11B C11 H11C 111.7(15) . .
C2 B11 B6 59.26(6) . .
C2 B11 B7 54.65(6) . .
C2 B11 B10 103.65(8) . .
C2 B11 H11 120.8(7) . .
C2 B11 B12 101.24(8) . .
B6 B11 B7 105.85(8) . .
B6 B11 B10 60.21(7) . .
B6 B11 H11 118.8(7) . .
B7 B11 H11 121.2(7) . .
B10 B11 B7 107.47(8) . .
B10 B11 H11 126.8(7) . .
B12 B11 B6 108.55(8) . .
B12 B11 B7 59.54(6) . .
B12 B11 B10 61.10(7) . .
B12 B11 H11 127.7(8) . .
B7 B12 B8 61.29(7) . .
B7 B12 B9 105.80(8) . .
B7 B12 B10 107.65(8) . .
B7 B12 H12 122.4(7) . .
B8 B12 B9 59.12(7) . .
B8 B12 B10 109.47(8) . .
B8 B12 H12 118.4(7) . .
B9 B12 H12 122.6(7) . .
B10 B12 B9 59.81(7) . .
B10 B12 H12 122.2(7) . .
B11 B12 B7 61.02(6) . .
B11 B12 B8 111.75(8) . .
B11 B12 B9 107.52(8) . .
B11 B12 B10 59.86(7) . .
B11 B12 H12 121.6(7) . .
C26 N21 C28 125.97(9) . .
C27 N21 C26 107.93(9) . .
C27 N21 C28 126.11(9) . .
C22 C21 H21 115.5(9) . .
C22 C21 B24 113.00(9) . .
C22 C21 B25 112.31(8) . .
C22 C21 B26 63.51(7) . .
B24 C21 H21 122.5(9) . .
B24 C21 B25 64.60(8) . .
B24 C21 B26 116.45(9) . .
B25 C21 H21 119.1(9) . .
B25 C21 B26 61.37(8) . .
B26 C21 H21 111.7(9) . .
C25 N22 C24 127.11(9) . .
C27 N22 C24 124.28(9) . .
C27 N22 C25 108.57(9) . .
C21 C22 B26 62.56(7) . .
C21 C22 B27 112.22(8) . .
C21 C22 B31 111.59(8) . .
C23 C22 C21 117.94(9) . .
C23 C22 B26 113.94(8) . .
C23 C22 B27 120.91(8) . .
C23 C22 B31 118.40(8) . .
B27 C22 B26 115.64(8) . .
B27 C22 B31 64.55(7) . .
B31 C22 B26 61.30(7) . .
C22 C23 H23A 111.0(8) . .
C22 C23 H23B 108.2(8) . .
C22 C23 C24 114.01(8) . .
H23A C23 H23B 107.9(11) . .
C24 C23 H23A 106.7(8) . .
C24 C23 H23B 108.8(8) . .
N22 C24 C23 111.84(9) . .
N22 C24 H24A 106.3(7) . .
N22 C24 H24B 106.6(8) . .
C23 C24 H24A 113.3(7) . .
C23 C24 H24B 111.1(8) . .
H24A C24 H24B 107.3(11) . .
C21 B24 H24C 121.0(9) . .
C21 B24 H24D 89.7(8) . .
C21 B24 B25 60.02(8) . .
C21 B24 B28 105.77(9) . .
C21 B24 B29 104.46(9) . .
H24C B24 H24D 115.8(12) . .
B25 B24 H24C 115.6(8) . .
B25 B24 H24D 128.4(8) . .
B25 B24 B28 107.62(9) . .
B28 B24 H24C 127.4(8) . .
B28 B24 H24D 37.7(8) . .
B29 B24 H24C 122.8(9) . .
B29 B24 H24D 95.7(8) . .
B29 B24 B25 59.01(8) . .
B29 B24 B28 58.91(8) . .
N22 C25 H25 121.4(9) . .
C26 C25 N22 107.08(9) . .
C26 C25 H25 131.5(9) . .
C21 B25 B24 55.38(7) . .
C21 B25 H25A 121.1(8) . .
C21 B25 B26 59.41(7) . .
C21 B25 B29 101.66(9) . .
C21 B25 B30 103.81(8) . .
B24 B25 H25A 118.9(8) . .
B26 B25 B24 107.01(8) . .
B26 B25 H25A 120.3(8) . .
B26 B25 B29 108.68(9) . .
B26 B25 B30 59.99(8) . .
B29 B25 B24 59.97(8) . .
B29 B25 H25A 126.1(8) . .
B29 B25 B30 61.29(8) . .
B30 B25 B24 108.56(9) . .
B30 B25 H25A 127.3(8) . .
N21 C26 H26 121.7(9) . .
C25 C26 N21 107.28(9) . .
C25 C26 H26 131.0(9) . .
C21 B26 C22 53.92(6) . .
C21 B26 B25 59.22(7) . .
C21 B26 H26A 119.3(8) . .
C21 B26 B30 103.93(9) . .
C21 B26 B31 102.56(8) . .
C22 B26 B25 102.89(9) . .
C22 B26 H26A 119.6(8) . .
C22 B26 B30 103.62(9) . .
C22 B26 B31 58.75(6) . .
B25 B26 H26A 123.7(8) . .
B25 B26 B30 60.35(8) . .
B25 B26 B31 108.42(10) . .
B30 B26 H26A 131.0(8) . .
B31 B26 H26A 124.3(8) . .
B31 B26 B30 60.14(8) . .
N21 C27 H27A 126.4(8) . .
N22 C27 N21 109.14(9) . .
N22 C27 H27A 124.4(8) . .
C22 B27 H27 119.6(8) . .
C22 B27 B28 107.74(9) . .
C22 B27 B31 60.57(7) . .
C22 B27 B32 105.96(8) . .
B28 B27 H27 125.1(8) . .
B31 B27 H27 117.3(8) . .
B31 B27 B28 109.03(9) . .
B32 B27 H27 123.9(8) . .
B32 B27 B28 59.70(7) . .
B32 B27 B31 59.35(7) . .
N21 C28 C29 107.81(10) . .
N21 C28 C30 107.14(10) . .
N21 C28 C31 108.47(9) . .
C29 C28 C30 111.38(12) . .
C31 C28 C29 111.83(13) . .
C31 C28 C30 110.03(12) . .
B24 B28 H24D 57.9(11) . .
B24 B28 H28 127.0(9) . .
H24D B28 H28 108.5(14) . .
B27 B28 B24 101.09(9) . .
B27 B28 H24D 74.8(11) . .
B27 B28 H28 126.0(8) . .
B29 B28 B24 58.78(7) . .
B29 B28 H24D 115.2(11) . .
B29 B28 B27 105.56(9) . .
B29 B28 H28 119.0(9) . .
B32 B28 B24 105.95(9) . .
B32 B28 H24D 127.3(11) . .
B32 B28 B27 58.66(7) . .
B32 B28 H28 118.1(9) . .
B32 B28 B29 61.60(8) . .
C28 C29 H29A 112.9(12) . .
C28 C29 H29B 109.6(11) . .
C28 C29 H29C 111.8(11) . .
H29A C29 H29B 106.8(15) . .
H29A C29 H29C 106.3(16) . .
H29B C29 H29C 109.4(15) . .
B24 B29 B28 62.31(8) . .
B24 B29 H29 121.4(9) . .
B24 B29 B30 108.11(9) . .
B24 B29 B32 106.80(9) . .
B25 B29 B24 61.02(8) . .
B25 B29 B28 112.00(9) . .
B25 B29 H29 120.9(8) . .
B25 B29 B30 59.67(8) . .
B25 B29 B32 106.97(9) . .
B28 B29 H29 119.1(8) . .
B28 B29 B30 109.31(9) . .
B28 B29 B32 59.18(8) . .
B30 B29 H29 121.9(9) . .
B30 B29 B32 59.33(8) . .
B32 B29 H29 123.4(9) . .
C28 C30 H30A 111.6(11) . .
C28 C30 H30B 111.7(10) . .
C28 C30 H30C 106.0(10) . .
H30A C30 H30B 106.7(14) . .
H30A C30 H30C 111.3(14) . .
H30B C30 H30C 109.6(14) . .
B25 B30 B29 59.04(8) . .
B25 B30 H30 124.3(8) . .
B25 B30 B32 107.76(9) . .
B26 B30 B25 59.66(8) . .
B26 B30 B29 106.63(9) . .
B26 B30 H30 123.5(8) . .
B26 B30 B31 59.88(8) . .
B26 B30 B32 106.79(8) . .
B29 B30 H30 122.5(8) . .
B31 B30 B25 107.66(9) . .
B31 B30 B29 107.65(9) . .
B31 B30 H30 120.3(8) . .
B31 B30 B32 59.00(7) . .
B32 B30 B29 60.95(8) . .
B32 B30 H30 120.0(8) . .
C28 C31 H31A 109.8(12) . .
C28 C31 H31B 108.8(10) . .
C28 C31 H31C 112.3(10) . .
H31A C31 H31B 102.6(15) . .
H31A C31 H31C 111.1(15) . .
H31B C31 H31C 111.8(15) . .
C22 B31 B26 59.95(7) . .
C22 B31 B27 54.88(6) . .
C22 B31 B30 104.40(8) . .
C22 B31 H31 120.4(8) . .
C22 B31 B32 101.84(8) . .
B26 B31 B27 106.45(8) . .
B26 B31 B30 59.98(8) . .
B26 B31 H31 117.7(8) . .
B27 B31 H31 122.0(8) . .
B30 B31 B27 107.90(9) . .
B30 B31 H31 125.7(8) . .
B32 B31 B26 108.63(9) . .
B32 B31 B27 59.71(7) . .
B32 B31 B30 61.22(8) . .
B32 B31 H31 128.1(8) . .
B27 B32 B28 61.64(7) . .
B27 B32 B29 106.00(9) . .
B27 B32 B30 107.74(9) . .
B27 B32 H32 123.1(8) . .
B28 B32 B29 59.21(8) . .
B28 B32 B30 109.66(9) . .
B28 B32 H32 118.1(8) . .
B29 B32 H32 121.8(8) . .
B30 B32 B29 59.71(8) . .
B30 B32 H32 121.7(8) . .
B31 B32 B27 60.94(7) . .
B31 B32 B28 111.92(9) . .
B31 B32 B29 107.29(9) . .
B31 B32 B30 59.79(8) . .
B31 B32 H32 122.3(8) . .

loop_
_geom_bond_atom_site_label_1
_geom_bond_atom_site_label_2
_geom_bond_distance
_geom_bond_site_symmetry_2
N1 C6 1.3951(14) .
N1 C7 1.3456(13) .
N1 C8 1.5174(13) .
C1 H1 0.987(15) .
C1 C2 1.5792(14) .
C1 B4 1.6568(16) .
C1 B5 1.7383(15) .
C1 B6 1.7398(15) .
N2 C4 1.4808(13) .
N2 C5 1.3904(13) .
N2 C7 1.3414(12) .
C2 C3 1.5353(13) .
C2 B6 1.7397(14) .
C2 B7 1.6266(15) .
C2 B11 1.7437(15) .
C3 H3A 0.973(14) .
C3 H3B 0.994(15) .
C3 C4 1.5422(14) .
C4 H4A 1.001(13) .
C4 H4B 0.984(13) .
B4 H4C 1.50(3) .
B4 H4D 1.134(15) .
B4 B5 1.8149(17) .
B4 B8 1.8622(18) .
B4 B9 1.7910(18) .
C5 H5 0.953(15) .
C5 C6 1.3583(17) .
B5 H5A 1.106(14) .
B5 B6 1.7757(17) .
B5 B9 1.7812(17) .
B5 B10 1.7790(17) .
C6 H6 0.953(15) .
B6 H6A 1.112(14) .
B6 B10 1.7857(17) .
B6 B11 1.7748(17) .
C7 H7A 0.953(13) .
B7 H7 1.126(15) .
B7 B8 1.8216(16) .
B7 B11 1.7982(16) .
B7 B12 1.7719(16) .
C8 C9 1.5286(18) .
C8 C10 1.5397(19) .
C8 C11 1.5376(18) .
B8 H4C 1.15(3) .
B8 H8 1.146(15) .
B8 B9 1.7934(17) .
B8 B12 1.8014(18) .
C9 H9A 1.002(19) .
C9 H9B 0.977(18) .
C9 H9C 0.984(18) .
B9 H9 1.110(13) .
B9 B10 1.8154(17) .
B9 B12 1.8336(17) .
C10 H10A 0.98(2) .
C10 H10B 0.969(19) .
C10 H10C 1.01(2) .
B10 H10 1.119(14) .
B10 B11 1.7851(17) .
B10 B12 1.8071(17) .
C11 H11A 0.985(18) .
C11 H11B 1.011(19) .
C11 H11C 1.021(19) .
B11 H11 1.100(14) .
B11 B12 1.7701(16) .
B12 H12 1.145(15) .
N21 C26 1.3997(14) .
N21 C27 1.3443(13) .
N21 C28 1.5161(13) .
C21 H21 1.039(16) .
C21 C22 1.5823(14) .
C21 B24 1.6475(18) .
C21 B25 1.7340(17) .
C21 B26 1.7375(17) .
N22 C24 1.4846(13) .
N22 C25 1.3925(14) .
N22 C27 1.3393(13) .
C22 C23 1.5317(14) .
C22 B26 1.7522(16) .
C22 B27 1.6254(16) .
C22 B31 1.7306(15) .
C23 H23A 0.991(14) .
C23 H23B 0.987(15) .
C23 C24 1.5362(14) .
C24 H24A 0.989(13) .
C24 H24B 0.996(14) .
B24 H24C 1.112(17) .
B24 H24D 1.58(2) .
B24 B25 1.808(2) .
B24 B28 1.853(2) .
B24 B29 1.7897(19) .
C25 H25 0.948(16) .
C25 C26 1.3618(16) .
B25 H25A 1.121(16) .
B25 B26 1.772(2) .
B25 B29 1.772(2) .
B25 B30 1.7838(19) .
C26 H26 0.956(15) .
B26 H26A 1.135(16) .
B26 B30 1.778(2) .
B26 B31 1.7756(19) .
C27 H27A 0.942(14) .
B27 H27 1.100(15) .
B27 B28 1.8262(19) .
B27 B31 1.7943(18) .
B27 B32 1.7725(17) .
C28 C29 1.5346(19) .
C28 C30 1.5419(18) .
C28 C31 1.5339(18) .
B28 H24D 1.14(2) .
B28 H28 1.133(17) .
B28 B29 1.792(2) .
B28 B32 1.792(2) .
C29 H29A 0.96(2) .
C29 H29B 0.992(18) .
C29 H29C 1.01(2) .
B29 H29 1.102(17) .
B29 B30 1.813(2) .
B29 B32 1.8352(18) .
C30 H30A 1.01(2) .
C30 H30B 1.023(19) .
C30 H30C 0.978(17) .
B30 H30 1.145(16) .
B30 B31 1.7803(18) .
B30 B32 1.806(2) .
C31 H31A 0.970(19) .
C31 H31B 0.997(19) .
C31 H31C 1.07(2) .
B31 H31 1.100(16) .
B31 B32 1.766(2) .
B32 H32 1.140(16) .

loop_
_geom_torsion_atom_site_label_1
_geom_torsion_atom_site_label_2
_geom_torsion_atom_site_label_3
_geom_torsion_atom_site_label_4
_geom_torsion
_geom_torsion_site_symmetry_1
_geom_torsion_site_symmetry_2
_geom_torsion_site_symmetry_3
_geom_torsion_site_symmetry_4
C1 C2 C3 C4 89.89(10) . . . .
C1 C2 B6 B5 -35.52(7) . . . .
C1 C2 B6 B10 -97.29(8) . . . .
C1 C2 B6 B11 -139.63(8) . . . .
C1 C2 B7 B8 1.37(11) . . . .
C1 C2 B7 B11 104.57(8) . . . .
C1 C2 B7 B12 64.43(10) . . . .
C1 C2 B11 B6 38.55(8) . . . .
C1 C2 B11 B7 -105.70(8) . . . .
C1 C2 B11 B10 -3.78(10) . . . .
C1 C2 B11 B12 -66.47(9) . . . .
C1 B4 B5 B6 30.88(8) . . . .
C1 B4 B5 B9 132.75(9) . . . .
C1 B4 B5 B10 94.62(9) . . . .
C1 B4 B8 B7 3.10(10) . . . .
C1 B4 B8 B9 -97.88(9) . . . .
C1 B4 B8 B12 -57.26(10) . . . .
C1 B4 B9 B5 -40.97(8) . . . .
C1 B4 B9 B8 99.06(8) . . . .
C1 B4 B9 B10 -3.87(11) . . . .
C1 B4 B9 B12 58.88(10) . . . .
C1 B5 B6 C2 33.15(7) . . . .
C1 B5 B6 B10 131.81(8) . . . .
C1 B5 B6 B11 94.92(8) . . . .
C1 B5 B9 B4 38.15(7) . . . .
C1 B5 B9 B8 0.22(11) . . . .
C1 B5 B9 B10 -100.08(8) . . . .
C1 B5 B9 B12 -63.09(9) . . . .
C1 B5 B10 B6 -41.41(7) . . . .
C1 B5 B10 B9 95.41(8) . . . .
C1 B5 B10 B11 -4.92(10) . . . .
C1 B5 B10 B12 57.48(10) . . . .
C1 B6 B10 B5 41.29(7) . . . .
C1 B6 B10 B9 3.37(10) . . . .
C1 B6 B10 B11 -97.71(8) . . . .
C1 B6 B10 B12 -60.37(10) . . . .
C1 B6 B11 C2 -32.59(6) . . . .
C1 B6 B11 B7 -2.89(10) . . . .
C1 B6 B11 B10 98.47(8) . . . .
C1 B6 B11 B12 59.69(10) . . . .
N2 C5 C6 N1 0.00(13) . . . .
C2 C1 B4 B5 -104.16(9) . . . .
C2 C1 B4 B8 -2.60(11) . . . .
C2 C1 B4 B9 -63.54(10) . . . .
C2 C1 B5 B4 106.00(9) . . . .
C2 C1 B5 B6 -39.23(8) . . . .
C2 C1 B5 B9 65.69(10) . . . .
C2 C1 B5 B10 2.69(11) . . . .
C2 C1 B6 B5 138.77(8) . . . .
C2 C1 B6 B10 97.12(8) . . . .
C2 C1 B6 B11 35.00(7) . . . .
C2 C3 C4 N2 -62.90(11) . . . .
C2 B6 B10 B5 97.03(8) . . . .
C2 B6 B10 B9 59.10(9) . . . .
C2 B6 B10 B11 -41.98(7) . . . .
C2 B6 B10 B12 -4.64(10) . . . .
C2 B6 B11 B7 29.70(7) . . . .
C2 B6 B11 B10 131.06(8) . . . .
C2 B6 B11 B12 92.28(8) . . . .
C2 B7 B8 B4 -2.71(10) . . . .
C2 B7 B8 B9 57.69(10) . . . .
C2 B7 B8 B12 98.95(8) . . . .
C2 B7 B11 B6 -31.47(7) . . . .
C2 B7 B11 B10 -94.60(8) . . . .
C2 B7 B11 B12 -133.99(8) . . . .
C2 B7 B12 B8 -100.96(9) . . . .
C2 B7 B12 B9 -60.70(10) . . . .
C2 B7 B12 B10 2.02(11) . . . .
C2 B7 B12 B11 40.89(7) . . . .
C2 B11 B12 B7 -36.75(7) . . . .
C2 B11 B12 B8 -1.06(10) . . . .
C2 B11 B12 B9 61.97(9) . . . .
C2 B11 B12 B10 99.51(8) . . . .
C3 C2 B6 C1 -109.94(9) . . . .
C3 C2 B6 B5 -145.46(8) . . . .
C3 C2 B6 B10 152.77(8) . . . .
C3 C2 B6 B11 110.43(9) . . . .
C3 C2 B7 B8 147.08(9) . . . .
C3 C2 B7 B11 -109.72(9) . . . .
C3 C2 B7 B12 -149.86(9) . . . .
C3 C2 B11 B6 -104.17(9) . . . .
C3 C2 B11 B7 111.58(9) . . . .
C3 C2 B11 B10 -146.50(8) . . . .
C3 C2 B11 B12 150.81(8) . . . .
C4 N2 C5 C6 177.88(9) . . . .
C4 N2 C7 N1 -177.62(8) . . . .
B4 C1 C2 C3 -145.64(9) . . . .
B4 C1 C2 B6 109.11(9) . . . .
B4 C1 C2 B7 0.86(11) . . . .
B4 C1 C2 B11 71.29(10) . . . .
B4 C1 B5 B6 -145.23(9) . . . .
B4 C1 B5 B9 -40.32(8) . . . .
B4 C1 B5 B10 -103.32(9) . . . .
B4 C1 B6 C2 -103.64(10) . . . .
B4 C1 B6 B5 35.12(9) . . . .
B4 C1 B6 B10 -6.52(11) . . . .
B4 C1 B6 B11 -68.64(10) . . . .
B4 B5 B6 C1 -29.47(8) . . . .
B4 B5 B6 C2 3.68(10) . . . .
B4 B5 B6 B10 102.34(9) . . . .
B4 B5 B6 B11 65.45(10) . . . .
B4 B5 B9 B8 -37.93(8) . . . .
B4 B5 B9 B10 -138.23(8) . . . .
B4 B5 B9 B12 -101.24(8) . . . .
B4 B5 B10 B6 -99.39(8) . . . .
B4 B5 B10 B9 37.44(8) . . . .
B4 B5 B10 B11 -62.90(10) . . . .
B4 B5 B10 B12 -0.49(11) . . . .
B4 B8 B9 B5 37.30(8) . . . .
B4 B8 B9 B10 101.07(9) . . . .
B4 B8 B9 B12 134.50(8) . . . .
B4 B8 B12 B7 94.26(8) . . . .
B4 B8 B12 B9 -39.31(7) . . . .
B4 B8 B12 B10 -5.71(10) . . . .
B4 B8 B12 B11 58.68(10) . . . .
B4 B9 B10 B5 -37.88(8) . . . .
B4 B9 B10 B6 0.20(11) . . . .
B4 B9 B10 B11 62.87(10) . . . .
B4 B9 B10 B12 100.10(9) . . . .
B4 B9 B12 B7 0.32(10) . . . .
B4 B9 B12 B8 41.65(8) . . . .
B4 B9 B12 B10 -101.22(9) . . . .
B4 B9 B12 B11 -63.66(10) . . . .
C5 N2 C4 C3 -70.81(12) . . . .
C5 N2 C7 N1 0.74(11) . . . .
B5 C1 C2 C3 143.80(8) . . . .
B5 C1 C2 B6 38.55(8) . . . .
B5 C1 C2 B7 -69.71(10) . . . .
B5 C1 C2 B11 0.73(11) . . . .
B5 C1 B4 B8 101.56(9) . . . .
B5 C1 B4 B9 40.62(8) . . . .
B5 C1 B6 C2 -138.77(8) . . . .
B5 C1 B6 B10 -41.65(7) . . . .
B5 C1 B6 B11 -103.76(8) . . . .
B5 B4 B8 B7 65.68(9) . . . .
B5 B4 B8 B9 -35.31(8) . . . .
B5 B4 B8 B12 5.31(10) . . . .
B5 B4 B9 B8 140.03(8) . . . .
B5 B4 B9 B10 37.10(8) . . . .
B5 B4 B9 B12 99.84(9) . . . .
B5 B6 B10 B9 -37.92(8) . . . .
B5 B6 B10 B11 -139.00(8) . . . .
B5 B6 B10 B12 -101.66(9) . . . .
B5 B6 B11 C2 -94.28(8) . . . .
B5 B6 B11 B7 -64.58(9) . . . .
B5 B6 B11 B10 36.78(8) . . . .
B5 B6 B11 B12 -2.00(11) . . . .
B5 B9 B10 B6 38.08(8) . . . .
B5 B9 B10 B11 100.75(9) . . . .
B5 B9 B10 B12 137.98(8) . . . .
B5 B9 B12 B7 64.58(10) . . . .
B5 B9 B12 B8 105.91(9) . . . .
B5 B9 B12 B10 -36.95(8) . . . .
B5 B9 B12 B11 0.61(11) . . . .
B5 B10 B11 C2 5.28(10) . . . .
B5 B10 B11 B6 -36.55(8) . . . .
B5 B10 B11 B7 62.07(10) . . . .
B5 B10 B11 B12 100.73(9) . . . .
B5 B10 B12 B7 -61.06(10) . . . .
B5 B10 B12 B8 3.97(11) . . . .
B5 B10 B12 B9 37.31(8) . . . .
B5 B10 B12 B11 -100.46(9) . . . .
C6 N1 C7 N2 -0.73(11) . . . .
C6 N1 C8 C9 -177.44(12) . . . .
C6 N1 C8 C10 61.93(15) . . . .
C6 N1 C8 C11 -57.50(15) . . . .
B6 C1 C2 C3 105.25(9) . . . .
B6 C1 C2 B7 -108.26(9) . . . .
B6 C1 C2 B11 -37.82(8) . . . .
B6 C1 B4 B5 -34.01(8) . . . .
B6 C1 B4 B8 67.55(10) . . . .
B6 C1 B4 B9 6.61(11) . . . .
B6 C1 B5 B4 145.23(9) . . . .
B6 C1 B5 B9 104.92(8) . . . .
B6 C1 B5 B10 41.92(8) . . . .
B6 C2 C3 C4 161.12(8) . . . .
B6 C2 B7 B8 -68.54(10) . . . .
B6 C2 B7 B11 34.65(8) . . . .
B6 C2 B7 B12 -5.49(11) . . . .
B6 C2 B11 B7 -144.24(8) . . . .
B6 C2 B11 B10 -42.33(7) . . . .
B6 C2 B11 B12 -105.02(8) . . . .
B6 B5 B9 B4 99.40(9) . . . .
B6 B5 B9 B8 61.47(11) . . . .
B6 B5 B9 B10 -38.82(8) . . . .
B6 B5 B9 B12 -1.83(11) . . . .
B6 B5 B10 B9 136.83(8) . . . .
B6 B5 B10 B11 36.49(7) . . . .
B6 B5 B10 B12 98.89(8) . . . .
B6 B10 B11 C2 41.83(7) . . . .
B6 B10 B11 B7 98.62(9) . . . .
B6 B10 B11 B12 137.29(8) . . . .
B6 B10 B12 B7 1.80(11) . . . .
B6 B10 B12 B8 66.83(10) . . . .
B6 B10 B12 B9 100.17(9) . . . .
B6 B10 B12 B11 -37.60(8) . . . .
B6 B11 B12 B7 -97.87(9) . . . .
B6 B11 B12 B8 -62.18(10) . . . .
B6 B11 B12 B9 0.85(11) . . . .
B6 B11 B12 B10 38.39(8) . . . .
C7 N1 C6 C5 0.45(12) . . . .
C7 N1 C8 C9 -2.36(16) . . . .
C7 N1 C8 C10 -122.99(13) . . . .
C7 N1 C8 C11 117.57(12) . . . .
C7 N2 C4 C3 107.25(10) . . . .
C7 N2 C5 C6 -0.45(12) . . . .
B7 C2 C3 C4 -54.19(12) . . . .
B7 C2 B6 C1 103.85(9) . . . .
B7 C2 B6 B5 68.33(10) . . . .
B7 C2 B6 B10 6.56(11) . . . .
B7 C2 B6 B11 -35.78(8) . . . .
B7 C2 B11 B6 144.24(8) . . . .
B7 C2 B11 B10 101.91(8) . . . .
B7 C2 B11 B12 39.22(7) . . . .
B7 B8 B9 B4 -94.62(9) . . . .
B7 B8 B9 B5 -57.32(11) . . . .
B7 B8 B9 B10 6.45(11) . . . .
B7 B8 B9 B12 39.88(8) . . . .
B7 B8 B12 B9 -133.57(8) . . . .
B7 B8 B12 B10 -99.97(9) . . . .
B7 B8 B12 B11 -35.58(8) . . . .
B7 B11 B12 B8 35.69(8) . . . .
B7 B11 B12 B9 98.72(9) . . . .
B7 B11 B12 B10 136.26(8) . . . .
C8 N1 C6 C5 176.30(10) . . . .
C8 N1 C7 N2 -176.51(9) . . . .
B8 B4 B5 C1 -97.63(9) . . . .
B8 B4 B5 B6 -66.75(10) . . . .
B8 B4 B5 B9 35.12(7) . . . .
B8 B4 B5 B10 -3.01(11) . . . .
B8 B4 B9 B5 -140.03(8) . . . .
B8 B4 B9 B10 -102.93(8) . . . .
B8 B4 B9 B12 -40.18(7) . . . .
B8 B7 B11 C2 99.34(9) . . . .
B8 B7 B11 B6 67.86(10) . . . .
B8 B7 B11 B10 4.74(11) . . . .
B8 B7 B11 B12 -34.65(8) . . . .
B8 B7 B12 B9 40.26(7) . . . .
B8 B7 B12 B10 102.98(9) . . . .
B8 B7 B12 B11 141.84(8) . . . .
B8 B9 B10 B5 -104.48(9) . . . .
B8 B9 B10 B6 -66.40(10) . . . .
B8 B9 B10 B11 -3.73(11) . . . .
B8 B9 B10 B12 33.50(8) . . . .
B8 B9 B12 B7 -41.33(8) . . . .
B8 B9 B12 B10 -142.87(8) . . . .
B8 B9 B12 B11 -105.31(9) . . . .
B9 B4 B5 C1 -132.75(9) . . . .
B9 B4 B5 B6 -101.87(9) . . . .
B9 B4 B5 B10 -38.13(8) . . . .
B9 B4 B8 B7 100.99(8) . . . .
B9 B4 B8 B12 40.62(8) . . . .
B9 B5 B6 C1 -92.53(9) . . . .
B9 B5 B6 C2 -59.38(10) . . . .
B9 B5 B6 B10 39.28(8) . . . .
B9 B5 B6 B11 2.39(11) . . . .
B9 B5 B10 B6 -136.83(8) . . . .
B9 B5 B10 B11 -100.34(8) . . . .
B9 B5 B10 B12 -37.93(7) . . . .
B9 B8 B12 B7 133.57(8) . . . .
B9 B8 B12 B10 33.60(8) . . . .
B9 B8 B12 B11 97.99(9) . . . .
B9 B10 B11 C2 -57.44(9) . . . .
B9 B10 B11 B6 -99.26(9) . . . .
B9 B10 B11 B7 -0.65(11) . . . .
B9 B10 B11 B12 38.02(8) . . . .
B9 B10 B12 B7 -98.36(9) . . . .
B9 B10 B12 B8 -33.33(8) . . . .
B9 B10 B12 B11 -137.76(8) . . . .
B10 B5 B6 C1 -131.81(8) . . . .
B10 B5 B6 C2 -98.66(8) . . . .
B10 B5 B6 B11 -36.89(8) . . . .
B10 B5 B9 B4 138.23(8) . . . .
B10 B5 B9 B8 100.30(9) . . . .
B10 B5 B9 B12 36.99(8) . . . .
B10 B6 B11 C2 -131.06(8) . . . .
B10 B6 B11 B7 -101.36(8) . . . .
B10 B6 B11 B12 -38.78(8) . . . .
B10 B9 B12 B7 101.54(8) . . . .
B10 B9 B12 B8 142.87(8) . . . .
B10 B9 B12 B11 37.56(8) . . . .
B10 B11 B12 B7 -136.26(8) . . . .
B10 B11 B12 B8 -100.56(9) . . . .
B10 B11 B12 B9 -37.54(8) . . . .
B11 C2 C3 C4 -129.46(9) . . . .
B11 C2 B6 C1 139.63(8) . . . .
B11 C2 B6 B5 104.11(8) . . . .
B11 C2 B6 B10 42.35(7) . . . .
B11 C2 B7 B8 -103.20(8) . . . .
B11 C2 B7 B12 -40.14(7) . . . .
B11 B6 B10 B5 139.00(8) . . . .
B11 B6 B10 B9 101.08(8) . . . .
B11 B6 B10 B12 37.34(8) . . . .
B11 B7 B8 B4 -67.29(10) . . . .
B11 B7 B8 B9 -6.89(11) . . . .
B11 B7 B8 B12 34.37(8) . . . .
B11 B7 B12 B8 -141.84(8) . . . .
B11 B7 B12 B9 -101.59(8) . . . .
B11 B7 B12 B10 -38.87(8) . . . .
B11 B10 B12 B7 39.40(8) . . . .
B11 B10 B12 B8 104.43(9) . . . .
B11 B10 B12 B9 137.76(8) . . . .
B12 B7 B8 B4 -101.66(8) . . . .
B12 B7 B8 B9 -41.26(8) . . . .
B12 B7 B11 C2 133.99(8) . . . .
B12 B7 B11 B6 102.51(9) . . . .
B12 B7 B11 B10 39.39(8) . . . .
B12 B8 B9 B4 -134.50(8) . . . .
B12 B8 B9 B5 -97.20(9) . . . .
B12 B8 B9 B10 -33.43(8) . . . .
B12 B9 B10 B5 -137.98(8) . . . .
B12 B9 B10 B6 -99.90(8) . . . .
B12 B9 B10 B11 -37.23(8) . . . .
B12 B10 B11 C2 -95.46(8) . . . .
B12 B10 B11 B6 -137.29(8) . . . .
B12 B10 B11 B7 -38.67(8) . . . .
C21 C22 C23 C24 -61.07(12) . . . .
C21 C22 B26 B25 35.29(8) . . . .
C21 C22 B26 B30 97.46(10) . . . .
C21 C22 B26 B31 139.19(9) . . . .
C21 C22 B27 B28 -1.96(11) . . . .
C21 C22 B27 B31 -104.23(9) . . . .
C21 C22 B27 B32 -64.60(11) . . . .
C21 C22 B31 B26 -38.59(9) . . . .
C21 C22 B31 B27 105.19(9) . . . .
C21 C22 B31 B30 3.23(12) . . . .
C21 C22 B31 B32 66.22(10) . . . .
C21 B24 B25 B26 -30.93(9) . . . .
C21 B24 B25 B29 -133.05(9) . . . .
C21 B24 B25 B30 -94.26(10) . . . .
C21 B24 B28 B27 -3.96(11) . . . .
C21 B24 B28 B29 97.62(10) . . . .
C21 B24 B28 B32 56.36(11) . . . .
C21 B24 B29 B25 40.82(9) . . . .
C21 B24 B29 B28 -99.93(10) . . . .
C21 B24 B29 B30 2.86(12) . . . .
C21 B24 B29 B32 -59.63(12) . . . .
C21 B25 B26 C22 -32.92(7) . . . .
C21 B25 B26 B30 -131.42(9) . . . .
C21 B25 B26 B31 -93.93(9) . . . .
C21 B25 B29 B24 -37.88(8) . . . .
C21 B25 B29 B28 -0.70(12) . . . .
C21 B25 B29 B30 99.49(9) . . . .
C21 B25 B29 B32 62.28(11) . . . .
C21 B25 B30 B26 41.67(9) . . . .
C21 B25 B30 B29 -95.89(10) . . . .
C21 B25 B30 B31 4.48(13) . . . .
C21 B25 B30 B32 -57.77(12) . . . .
C21 B26 B30 B25 -41.59(8) . . . .
C21 B26 B30 B29 -4.43(11) . . . .
C21 B26 B30 B31 96.66(9) . . . .
C21 B26 B30 B32 59.52(11) . . . .
C21 B26 B31 C22 32.76(7) . . . .
C21 B26 B31 B27 2.51(11) . . . .
C21 B26 B31 B30 -99.00(10) . . . .
C21 B26 B31 B32 -60.40(10) . . . .
N22 C25 C26 N21 -0.06(13) . . . .
C22 C21 B24 B25 104.77(9) . . . .
C22 C21 B24 B28 3.23(12) . . . .
C22 C21 B24 B29 64.46(11) . . . .
C22 C21 B25 B24 -105.83(10) . . . .
C22 C21 B25 B26 39.35(9) . . . .
C22 C21 B25 B29 -65.59(11) . . . .
C22 C21 B25 B30 -2.62(13) . . . .
C22 C21 B26 B25 -139.05(9) . . . .
C22 C21 B26 B30 -96.87(9) . . . .
C22 C21 B26 B31 -34.92(8) . . . .
C22 C23 C24 N22 -60.61(12) . . . .
C22 B26 B30 B25 -97.25(9) . . . .
C22 B26 B30 B29 -60.09(10) . . . .
C22 B26 B30 B31 41.01(8) . . . .
C22 B26 B30 B32 3.86(11) . . . .
C22 B26 B31 B27 -30.26(8) . . . .
C22 B26 B31 B30 -131.76(9) . . . .
C22 B26 B31 B32 -93.17(9) . . . .
C22 B27 B28 B24 3.57(11) . . . .
C22 B27 B28 B29 -56.85(11) . . . .
C22 B27 B28 B32 -98.47(9) . . . .
C22 B27 B31 B26 32.22(8) . . . .
C22 B27 B31 B30 95.30(9) . . . .
C22 B27 B31 B32 134.53(9) . . . .
C22 B27 B32 B28 101.54(9) . . . .
C22 B27 B32 B29 60.99(11) . . . .
C22 B27 B32 B30 -1.68(12) . . . .
C22 B27 B32 B31 -40.22(8) . . . .
C22 B31 B32 B27 36.57(7) . . . .
C22 B31 B32 B28 0.61(11) . . . .
C22 B31 B32 B29 -62.48(10) . . . .
C22 B31 B32 B30 -100.06(9) . . . .
C23 C22 B26 C21 110.31(10) . . . .
C23 C22 B26 B25 145.60(9) . . . .
C23 C22 B26 B30 -152.23(9) . . . .
C23 C22 B26 B31 -110.50(10) . . . .
C23 C22 B27 B28 -148.52(9) . . . .
C23 C22 B27 B31 109.20(10) . . . .
C23 C22 B27 B32 148.83(9) . . . .
C23 C22 B31 B26 103.29(10) . . . .
C23 C22 B31 B27 -112.92(10) . . . .
C23 C22 B31 B30 145.11(10) . . . .
C23 C22 B31 B32 -151.90(9) . . . .
C24 N22 C25 C26 178.06(10) . . . .
C24 N22 C27 N21 -178.28(9) . . . .
B24 C21 C22 C23 146.78(9) . . . .
B24 C21 C22 B26 -109.21(10) . . . .
B24 C21 C22 B27 -0.88(12) . . . .
B24 C21 C22 B31 -71.15(11) . . . .
B24 C21 B25 B26 145.18(10) . . . .
B24 C21 B25 B29 40.24(9) . . . .
B24 C21 B25 B30 103.21(10) . . . .
B24 C21 B26 C22 103.87(10) . . . .
B24 C21 B26 B25 -35.17(10) . . . .
B24 C21 B26 B30 7.01(12) . . . .
B24 C21 B26 B31 68.95(12) . . . .
B24 B25 B26 C21 29.43(8) . . . .
B24 B25 B26 C22 -3.49(11) . . . .
B24 B25 B26 B30 -101.99(10) . . . .
B24 B25 B26 B31 -64.50(11) . . . .
B24 B25 B29 B28 37.18(9) . . . .
B24 B25 B29 B30 137.37(9) . . . .
B24 B25 B29 B32 100.16(10) . . . .
B24 B25 B30 B26 99.35(10) . . . .
B24 B25 B30 B29 -38.21(9) . . . .
B24 B25 B30 B31 62.17(12) . . . .
B24 B25 B30 B32 -0.08(12) . . . .
B24 B28 B29 B25 -36.66(9) . . . .
B24 B28 B29 B30 -100.84(10) . . . .
B24 B28 B29 B32 -133.87(10) . . . .
B24 B28 B32 B27 -93.45(9) . . . .
B24 B28 B32 B29 39.88(8) . . . .
B24 B28 B32 B30 6.62(12) . . . .
B24 B28 B32 B31 -57.77(11) . . . .
B24 B29 B30 B25 38.56(9) . . . .
B24 B29 B30 B26 1.12(12) . . . .
B24 B29 B30 B31 -61.84(12) . . . .
B24 B29 B30 B32 -99.18(10) . . . .
B24 B29 B32 B27 -0.07(13) . . . .
B24 B29 B32 B28 -41.82(9) . . . .
B24 B29 B32 B30 101.45(10) . . . .
B24 B29 B32 B31 63.83(12) . . . .
C25 N22 C24 C23 -65.03(13) . . . .
C25 N22 C27 N21 -0.46(12) . . . .
B25 C21 C22 C23 -142.46(9) . . . .
B25 C21 C22 B26 -38.45(9) . . . .
B25 C21 C22 B27 69.88(11) . . . .
B25 C21 C22 B31 -0.39(12) . . . .
B25 C21 B24 B28 -101.54(10) . . . .
B25 C21 B24 B29 -40.31(8) . . . .
B25 C21 B26 C22 139.05(9) . . . .
B25 C21 B26 B30 42.18(8) . . . .
B25 C21 B26 B31 104.12(10) . . . .
B25 B24 B28 B27 -66.89(10) . . . .
B25 B24 B28 B29 34.70(9) . . . .
B25 B24 B28 B32 -6.57(11) . . . .
B25 B24 B29 B28 -140.74(9) . . . .
B25 B24 B29 B30 -37.95(9) . . . .
B25 B24 B29 B32 -100.45(10) . . . .
B25 B26 B30 B29 37.15(9) . . . .
B25 B26 B30 B31 138.25(10) . . . .
B25 B26 B30 B32 101.10(10) . . . .
B25 B26 B31 C22 94.18(9) . . . .
B25 B26 B31 B27 63.93(11) . . . .
B25 B26 B31 B30 -37.58(9) . . . .
B25 B26 B31 B32 1.02(11) . . . .
B25 B29 B30 B26 -37.43(8) . . . .
B25 B29 B30 B31 -100.39(10) . . . .
B25 B29 B30 B32 -137.74(9) . . . .
B25 B29 B32 B27 -64.15(12) . . . .
B25 B29 B32 B28 -105.90(10) . . . .
B25 B29 B32 B30 37.37(9) . . . .
B25 B29 B32 B31 -0.25(12) . . . .
B25 B30 B31 C22 -4.71(13) . . . .
B25 B30 B31 B26 37.09(9) . . . .
B25 B30 B31 B27 -61.95(12) . . . .
B25 B30 B31 B32 -100.49(11) . . . .
B25 B30 B32 B27 61.26(12) . . . .
B25 B30 B32 B28 -4.20(12) . . . .
B25 B30 B32 B29 -37.27(9) . . . .
B25 B30 B32 B31 100.33(10) . . . .
C26 N21 C27 N22 0.42(12) . . . .
C26 N21 C28 C29 68.64(15) . . . .
C26 N21 C28 C30 -51.35(15) . . . .
C26 N21 C28 C31 -170.09(12) . . . .
B26 C21 C22 C23 -104.01(10) . . . .
B26 C21 C22 B27 108.33(9) . . . .
B26 C21 C22 B31 38.06(9) . . . .
B26 C21 B24 B25 34.04(9) . . . .
B26 C21 B24 B28 -67.51(12) . . . .
B26 C21 B24 B29 -6.27(13) . . . .
B26 C21 B25 B24 -145.18(10) . . . .
B26 C21 B25 B29 -104.95(10) . . . .
B26 C21 B25 B30 -41.97(9) . . . .
B26 C22 C23 C24 -131.49(9) . . . .
B26 C22 B27 B28 67.19(11) . . . .
B26 C22 B27 B31 -35.09(9) . . . .
B26 C22 B27 B32 4.54(12) . . . .
B26 C22 B31 B27 143.79(9) . . . .
B26 C22 B31 B30 41.82(9) . . . .
B26 C22 B31 B32 104.81(9) . . . .
B26 B25 B29 B24 -99.28(9) . . . .
B26 B25 B29 B28 -62.10(13) . . . .
B26 B25 B29 B30 38.09(9) . . . .
B26 B25 B29 B32 0.88(12) . . . .
B26 B25 B30 B29 -137.56(9) . . . .
B26 B25 B30 B31 -37.19(9) . . . .
B26 B25 B30 B32 -99.44(10) . . . .
B26 B30 B31 C22 -41.80(8) . . . .
B26 B30 B31 B27 -99.04(9) . . . .
B26 B30 B31 B32 -137.58(9) . . . .
B26 B30 B32 B27 -1.52(12) . . . .
B26 B30 B32 B28 -66.98(12) . . . .
B26 B30 B32 B29 -100.05(10) . . . .
B26 B30 B32 B31 37.55(9) . . . .
B26 B31 B32 B27 98.58(9) . . . .
B26 B31 B32 B28 62.62(11) . . . .
B26 B31 B32 B29 -0.47(11) . . . .
B26 B31 B32 B30 -38.05(8) . . . .
C27 N21 C26 C25 -0.21(13) . . . .
C27 N21 C28 C29 -111.49(13) . . . .
C27 N21 C28 C30 128.53(12) . . . .
C27 N21 C28 C31 9.78(16) . . . .
C27 N22 C24 C23 112.37(11) . . . .
C27 N22 C25 C26 0.32(12) . . . .
B27 C22 C23 C24 83.66(12) . . . .
B27 C22 B26 C21 -102.91(10) . . . .
B27 C22 B26 B25 -67.62(11) . . . .
B27 C22 B26 B30 -5.45(12) . . . .
B27 C22 B26 B31 36.28(9) . . . .
B27 C22 B31 B26 -143.79(9) . . . .
B27 C22 B31 B30 -101.97(10) . . . .
B27 C22 B31 B32 -38.97(8) . . . .
B27 B28 B29 B24 93.71(9) . . . .
B27 B28 B29 B25 57.05(12) . . . .
B27 B28 B29 B30 -7.13(12) . . . .
B27 B28 B29 B32 -40.16(8) . . . .
B27 B28 B32 B29 133.33(9) . . . .
B27 B28 B32 B30 100.07(10) . . . .
B27 B28 B32 B31 35.68(9) . . . .
B27 B31 B32 B28 -35.96(9) . . . .
B27 B31 B32 B29 -99.05(10) . . . .
B27 B31 B32 B30 -136.63(9) . . . .
C28 N21 C26 C25 179.68(10) . . . .
C28 N21 C27 N22 -179.47(9) . . . .
B28 B24 B25 C21 98.40(9) . . . .
B28 B24 B25 B26 67.47(11) . . . .
B28 B24 B25 B29 -34.65(8) . . . .
B28 B24 B25 B30 4.14(12) . . . .
B28 B24 B29 B25 140.74(9) . . . .
B28 B24 B29 B30 102.79(10) . . . .
B28 B24 B29 B32 40.29(9) . . . .
B28 B27 B31 C22 -100.11(9) . . . .
B28 B27 B31 B26 -67.89(11) . . . .
B28 B27 B31 B30 -4.81(12) . . . .
B28 B27 B31 B32 34.42(9) . . . .
B28 B27 B32 B29 -40.55(9) . . . .
B28 B27 B32 B30 -103.22(10) . . . .
B28 B27 B32 B31 -141.76(9) . . . .
B28 B29 B30 B25 104.76(10) . . . .
B28 B29 B30 B26 67.33(11) . . . .
B28 B29 B30 B31 4.37(12) . . . .
B28 B29 B30 B32 -32.98(9) . . . .
B28 B29 B32 B27 41.75(9) . . . .
B28 B29 B32 B30 143.26(9) . . . .
B28 B29 B32 B31 105.65(10) . . . .
B29 B24 B25 C21 133.05(9) . . . .
B29 B24 B25 B26 102.12(10) . . . .
B29 B24 B25 B30 38.80(9) . . . .
B29 B24 B28 B27 -101.59(10) . . . .
B29 B24 B28 B32 -41.26(9) . . . .
B29 B25 B26 C21 92.75(10) . . . .
B29 B25 B26 C22 59.83(11) . . . .
B29 B25 B26 B30 -38.67(9) . . . .
B29 B25 B26 B31 -1.18(12) . . . .
B29 B25 B30 B26 137.56(9) . . . .
B29 B25 B30 B31 100.37(10) . . . .
B29 B25 B30 B32 38.12(9) . . . .
B29 B28 B32 B27 -133.33(9) . . . .
B29 B28 B32 B30 -33.26(9) . . . .
B29 B28 B32 B31 -97.65(10) . . . .
B29 B30 B31 C22 57.56(11) . . . .
B29 B30 B31 B26 99.36(10) . . . .
B29 B30 B31 B27 0.33(12) . . . .
B29 B30 B31 B32 -38.22(9) . . . .
B29 B30 B32 B27 98.53(10) . . . .
B29 B30 B32 B28 33.07(9) . . . .
B29 B30 B32 B31 137.59(9) . . . .
B30 B25 B26 C21 131.42(9) . . . .
B30 B25 B26 C22 98.50(9) . . . .
B30 B25 B26 B31 37.49(9) . . . .
B30 B25 B29 B24 -137.37(9) . . . .
B30 B25 B29 B28 -100.19(10) . . . .
B30 B25 B29 B32 -37.21(8) . . . .
B30 B26 B31 C22 131.76(9) . . . .
B30 B26 B31 B27 101.51(10) . . . .
B30 B26 B31 B32 38.60(9) . . . .
B30 B29 B32 B27 -101.51(10) . . . .
B30 B29 B32 B28 -143.26(9) . . . .
B30 B29 B32 B31 -37.62(8) . . . .
B30 B31 B32 B27 136.63(9) . . . .
B30 B31 B32 B28 100.67(10) . . . .
B30 B31 B32 B29 37.58(8) . . . .
B31 C22 C23 C24 159.44(9) . . . .
B31 C22 B26 C21 -139.19(9) . . . .
B31 C22 B26 B25 -103.90(10) . . . .
B31 C22 B26 B30 -41.73(8) . . . .
B31 C22 B27 B28 102.27(9) . . . .
B31 C22 B27 B32 39.63(8) . . . .
B31 B26 B30 B25 -138.25(10) . . . .
B31 B26 B30 B29 -101.10(10) . . . .
B31 B26 B30 B32 -37.15(8) . . . .
B31 B27 B28 B24 67.75(11) . . . .
B31 B27 B28 B29 7.34(12) . . . .
B31 B27 B28 B32 -34.28(9) . . . .
B31 B27 B32 B28 141.76(9) . . . .
B31 B27 B32 B29 101.21(10) . . . .
B31 B27 B32 B30 38.54(9) . . . .
B31 B30 B32 B27 -39.07(8) . . . .
B31 B30 B32 B28 -104.53(10) . . . .
B31 B30 B32 B29 -137.59(9) . . . .
B32 B27 B28 B24 102.04(10) . . . .
B32 B27 B28 B29 41.62(9) . . . .
B32 B27 B31 C22 -134.53(9) . . . .
B32 B27 B31 B26 -102.31(10) . . . .
B32 B27 B31 B30 -39.23(9) . . . .
B32 B28 B29 B24 133.87(9) . . . .
B32 B28 B29 B25 97.22(11) . . . .
B32 B28 B29 B30 33.03(9) . . . .
B32 B29 B30 B25 137.74(9) . . . .
B32 B29 B30 B26 100.30(9) . . . .
B32 B29 B30 B31 37.34(8) . . . .
B32 B30 B31 C22 95.78(9) . . . .
B32 B30 B31 B26 137.58(9) . . . .
B32 B30 B31 B27 38.55(9) . . . .
